data_4125315
loop_
_publ_author_name
'Lam, Jonathan K.'
'Zhu, Congqing'
'Bukhryakov, Konstantin V.'
'M\"uller, Peter'
'Hoveyda, Amir'
'Schrock, Richard R.'

_publ_section_title
;
 Synthesis and Evaluation of Molybdenum and Tungsten Monoaryloxide Halide
 Alkylidene Complexes for Z-Selective Cross-Metathesis of Cyclooctene and
 Z-1,2-Dichloroethylene.
;
_journal_issue 48
_journal_name_full 'Journal of the American Chemical Society'
_journal_page_first 15774
_journal_page_last 15783
_journal_paper_doi 10.1021/jacs.6b10499
_journal_volume 138
_journal_year 2016
_chemical_formula_sum 'C51 H63 Cl Mo N2 O'
_chemical_formula_weight 851.42
_space_group_crystal_system monoclinic
_space_group_IT_number 14
_space_group_name_Hall '-P 2yn'
_space_group_name_H-M_alt 'P 1 21/n 1'
_symmetry_space_group_name_Hall '-P 2yn'
_symmetry_space_group_name_H-M 'P 1 21/n 1'
_atom_sites_solution_hydrogens mixed
_atom_sites_solution_primary direct
_atom_sites_solution_secondary difmap
_audit_creation_method SHELXL-2014/6
_cell_angle_alpha 90
_cell_angle_beta 110.024(4)
_cell_angle_gamma 90
_cell_formula_units_Z 4
_cell_length_a 20.729(5)
_cell_length_b 11.107(2)
_cell_length_c 21.689(5)
_cell_measurement_reflns_used 9458
_cell_measurement_temperature 100(2)
_cell_measurement_theta_max 31.68
_cell_measurement_theta_min 2.18
_cell_volume 4691.7(18)
_computing_cell_refinement 'SAINT 7.46A (Bruker-AXS, 2015)'
_computing_data_collection 'APEX2 v2011.4.0 (Bruker-AXS, 2015)'
_computing_data_reduction 'SAINT 7.46A (Bruker-AXS, 2015)'
_computing_molecular_graphics 'Bruker SHELXTL'
_computing_publication_material 'Bruker SHELXTL'
_computing_structure_refinement 'SHELXL-2014/6 (Sheldrick, 2014)'
_computing_structure_solution 'SHELXS-2015 (Sheldrick, 2015)'
_diffrn_ambient_temperature 100(2)
_diffrn_detector_area_resol_mean 8.3
_diffrn_measured_fraction_theta_full 1.000
_diffrn_measured_fraction_theta_max 0.998
_diffrn_measurement_device_type 'Bruker Smart APEX2 CCD'
_diffrn_measurement_method '\f and \w scans'
_diffrn_radiation_type MoK\a
_diffrn_radiation_wavelength 0.71073
_diffrn_reflns_av_R_equivalents 0.0354
_diffrn_reflns_av_unetI/netI 0.0186
_diffrn_reflns_Laue_measured_fraction_full 1.000
_diffrn_reflns_Laue_measured_fraction_max 0.998
_diffrn_reflns_limit_h_max 29
_diffrn_reflns_limit_h_min -29
_diffrn_reflns_limit_k_max 15
_diffrn_reflns_limit_k_min -15
_diffrn_reflns_limit_l_max 30
_diffrn_reflns_limit_l_min -30
_diffrn_reflns_number 143485
_diffrn_reflns_point_group_measured_fraction_full 1.000
_diffrn_reflns_point_group_measured_fraction_max 0.998
_diffrn_reflns_theta_full 25.242
_diffrn_reflns_theta_max 30.508
_diffrn_reflns_theta_min 1.676
_diffrn_source 'I\mS micro-focus sealed tube, multilayer optics'
_exptl_absorpt_coefficient_mu 0.373
_exptl_absorpt_correction_T_max 0.7463
_exptl_absorpt_correction_T_min 0.7043
_exptl_absorpt_correction_type multi-scan
_exptl_absorpt_process_details 'SADABS (Sheldrick, 2009)'
_exptl_crystal_colour yellow
_exptl_crystal_density_diffrn 1.205
_exptl_crystal_density_method 'not measured'
_exptl_crystal_description block
_exptl_crystal_F_000 1800
_exptl_crystal_size_max 0.515
_exptl_crystal_size_mid 0.275
_exptl_crystal_size_min 0.225
_refine_diff_density_max 0.417
_refine_diff_density_min -0.418
_refine_diff_density_rms 0.052
_refine_ls_extinction_method none
_refine_ls_goodness_of_fit_ref 1.028
_refine_ls_hydrogen_treatment mixed
_refine_ls_matrix_type full
_refine_ls_number_parameters 598
_refine_ls_number_reflns 14282
_refine_ls_number_restraints 418
_refine_ls_restrained_S_all 1.029
_refine_ls_R_factor_all 0.0317
_refine_ls_R_factor_gt 0.0261
_refine_ls_shift/su_max 0.003
_refine_ls_shift/su_mean 0.000
_refine_ls_structure_factor_coef Fsqd
_refine_ls_weighting_details 'w=1/[\s^2^(Fo^2^)+(0.0295P)^2^+2.4178P] where P=(Fo^2^+2Fc^2^)/3'
_refine_ls_weighting_scheme calc
_refine_ls_wR_factor_gt 0.0651
_refine_ls_wR_factor_ref 0.0688
_reflns_Friedel_coverage 0.000
_reflns_number_gt 12598
_reflns_number_total 14282
_reflns_threshold_expression 'I > 2\s(I)'
_cod_data_source_file ja6b10499_si_002.cif
_cod_data_source_block X16049
_cod_depositor_comments 'Adding full bibliography for 4125313--4125315.cif.'
_cod_original_cell_volume 4691.6(18)
_cod_database_code 4125315
_shelx_space_group_comment
; 
The symmetry employed for this shelxl refinement is uniquely defined 
by the following loop, which should always be used as a source of 
symmetry information in preference to the above space-group names. 
They are only intended as comments. 
;
_shelx_estimated_absorpt_t_min 0.831
_shelx_estimated_absorpt_t_max 0.921
_shelxl_version_number 2014/6

loop_
_space_group_symop_operation_xyz
'x, y, z'
'-x+1/2, y+1/2, -z+1/2'
'-x, -y, -z'
'x-1/2, -y-1/2, z-1/2'

loop_
_atom_site_label
_atom_site_type_symbol
_atom_site_fract_x
_atom_site_fract_y
_atom_site_fract_z
_atom_site_U_iso_or_equiv
_atom_site_adp_type
_atom_site_occupancy
_atom_site_site_symmetry_order
_atom_site_calc_flag
_atom_site_refinement_flags_posn
_atom_site_refinement_flags_adp
_atom_site_refinement_flags_occupancy
_atom_site_disorder_assembly
_atom_site_disorder_group
Cl1 Cl 0.75844(2) 0.16326(3) 0.48607(2) 0.02471(6) Uani 1 1 d . . . . .
Mo1 Mo 0.75943(2) 0.37769(2) 0.48038(2) 0.01433(3) Uani 1 1 d . . . . .
C1 C 0.82683(6) 0.42244(11) 0.56082(6) 0.0211(2) Uani 1 1 d D . . . .
H1 H 0.8045(8) 0.4126(15) 0.5931(7) 0.025 Uiso 1 1 d D U . . .
C2 C 0.89976(7) 0.46932(13) 0.59034(6) 0.0253(2) Uani 1 1 d D U . . .
C3 C 0.9343(4) 0.4949(5) 0.5380(4) 0.0220(8) Uani 0.631(3) 1 d D U P A 1
H3A H 0.9798 0.5300 0.5594 0.033 Uiso 0.631(3) 1 calc R U P A 1
H3B H 0.9058 0.5512 0.5051 0.033 Uiso 0.631(3) 1 calc R U P A 1
H3C H 0.9388 0.4193 0.5165 0.033 Uiso 0.631(3) 1 calc R U P A 1
C4 C 0.9438(4) 0.3760(5) 0.6368(3) 0.0318(10) Uani 0.631(3) 1 d D U P A 1
H4A H 0.9228 0.3544 0.6695 0.048 Uiso 0.631(3) 1 calc R U P A 1
H4B H 0.9897 0.4091 0.6590 0.048 Uiso 0.631(3) 1 calc R U P A 1
H4C H 0.9473 0.3041 0.6119 0.048 Uiso 0.631(3) 1 calc R U P A 1
C5 C 0.89532(14) 0.5919(3) 0.62405(14) 0.0244(5) Uani 0.631(3) 1 d D U P A 1
C6 C 0.9129(2) 0.5988(3) 0.69186(16) 0.0426(7) Uani 0.631(3) 1 d D U P A 1
H6 H 0.9296 0.5291 0.7178 0.051 Uiso 0.631(3) 1 calc R U P A 1
C7 C 0.9065(2) 0.7079(4) 0.7227(2) 0.0534(9) Uani 0.631(3) 1 d D U P A 1
H7 H 0.9195 0.7114 0.7691 0.064 Uiso 0.631(3) 1 calc R U P A 1
C8 C 0.88147(15) 0.8086(3) 0.68575(16) 0.0512(8) Uani 0.631(3) 1 d D U P A 1
H8 H 0.8757 0.8812 0.7064 0.061 Uiso 0.631(3) 1 calc R U P A 1
C9 C 0.86472(14) 0.8042(3) 0.61874(15) 0.0455(8) Uani 0.631(3) 1 d D U P A 1
H9 H 0.8487 0.8746 0.5932 0.055 Uiso 0.631(3) 1 calc R U P A 1
C10 C 0.87124(12) 0.6965(2) 0.58819(13) 0.0337(6) Uani 0.631(3) 1 d D U P A 1
H10 H 0.8589 0.6945 0.5418 0.040 Uiso 0.631(3) 1 calc R U P A 1
C3A C 0.9266(7) 0.5188(10) 0.5409(7) 0.031(2) Uani 0.369(3) 1 d D U P A 2
H3A1 H 0.9275 0.4553 0.5098 0.047 Uiso 0.369(3) 1 calc R U P A 2
H3A2 H 0.9732 0.5494 0.5627 0.047 Uiso 0.369(3) 1 calc R U P A 2
H3A3 H 0.8969 0.5846 0.5172 0.047 Uiso 0.369(3) 1 calc R U P A 2
C4A C 0.9405(7) 0.3536(9) 0.6243(5) 0.0319(19) Uani 0.369(3) 1 d D U P A 2
H4A1 H 0.9207 0.3222 0.6562 0.048 Uiso 0.369(3) 1 calc R U P A 2
H4A2 H 0.9888 0.3744 0.6470 0.048 Uiso 0.369(3) 1 calc R U P A 2
H4A3 H 0.9373 0.2921 0.5910 0.048 Uiso 0.369(3) 1 calc R U P A 2
C5A C 0.8955(3) 0.5590(5) 0.6428(2) 0.0291(10) Uani 0.369(3) 1 d D U P A 2
C6A C 0.9356(2) 0.5545(5) 0.7078(2) 0.0303(9) Uani 0.369(3) 1 d D U P A 2
H6A H 0.9665 0.4893 0.7240 0.036 Uiso 0.369(3) 1 calc R U P A 2
C7A C 0.9310(2) 0.6458(5) 0.7501(2) 0.0395(11) Uani 0.369(3) 1 d D U P A 2
H7A H 0.9616 0.6453 0.7942 0.047 Uiso 0.369(3) 1 calc R U P A 2
C8A C 0.8836(3) 0.7364(6) 0.7299(3) 0.0493(15) Uani 0.369(3) 1 d D U P A 2
H8A H 0.8791 0.7950 0.7601 0.059 Uiso 0.369(3) 1 calc R U P A 2
C9A C 0.8430(4) 0.7406(5) 0.6653(3) 0.073(2) Uani 0.369(3) 1 d D U P A 2
H9A H 0.8106 0.8039 0.6500 0.087 Uiso 0.369(3) 1 calc R U P A 2
C10A C 0.8489(3) 0.6519(5) 0.6218(3) 0.0583(17) Uani 0.369(3) 1 d D U P A 2
H10A H 0.8204 0.6558 0.5770 0.070 Uiso 0.369(3) 1 calc R U P A 2
N1 N 0.80764(5) 0.38401(8) 0.42812(5) 0.01679(18) Uani 1 1 d . . . . .
C11 C 0.84014(6) 0.37639(10) 0.38156(6) 0.0185(2) Uani 1 1 d . . . . .
C12 C 0.82242(6) 0.45893(11) 0.32838(6) 0.0223(2) Uani 1 1 d . . . . .
C13 C 0.85791(7) 0.45075(14) 0.28432(7) 0.0299(3) Uani 1 1 d . . . . .
H13 H 0.8468 0.5046 0.2482 0.036 Uiso 1 1 calc R U . . .
C14 C 0.90894(8) 0.36574(15) 0.29222(7) 0.0338(3) Uani 1 1 d . . . . .
H14 H 0.9327 0.3624 0.2618 0.041 Uiso 1 1 calc R U . . .
C15 C 0.92551(7) 0.28563(13) 0.34414(7) 0.0303(3) Uani 1 1 d . . . . .
H15 H 0.9607 0.2278 0.3489 0.036 Uiso 1 1 calc R U . . .
C16 C 0.89161(6) 0.28802(11) 0.38975(6) 0.0224(2) Uani 1 1 d . . . . .
C17 C 0.76621(7) 0.55101(12) 0.31987(7) 0.0271(3) Uani 1 1 d . . . . .
H17 H 0.7701 0.5808 0.3645 0.033 Uiso 1 1 calc R U . . .
C18 C 0.77093(10) 0.66080(16) 0.27859(9) 0.0440(4) Uani 1 1 d . . . . .
H18A H 0.8162 0.6984 0.2978 0.066 Uiso 1 1 calc R U . . .
H18B H 0.7352 0.7190 0.2779 0.066 Uiso 1 1 calc R U . . .
H18C H 0.7645 0.6350 0.2336 0.066 Uiso 1 1 calc R U . . .
C19 C 0.69551(8) 0.49145(16) 0.28994(8) 0.0389(3) Uani 1 1 d . . . . .
H19A H 0.6900 0.4616 0.2459 0.058 Uiso 1 1 calc R U . . .
H19B H 0.6595 0.5506 0.2871 0.058 Uiso 1 1 calc R U . . .
H19C H 0.6918 0.4240 0.3177 0.058 Uiso 1 1 calc R U . . .
C20 C 0.90850(7) 0.19493(12) 0.44410(7) 0.0253(2) Uani 1 1 d . . . . .
H20 H 0.8865 0.2211 0.4764 0.030 Uiso 1 1 calc R U . . .
C21 C 0.87740(8) 0.07273(13) 0.41581(8) 0.0350(3) Uani 1 1 d . . . . .
H21A H 0.8278 0.0818 0.3933 0.052 Uiso 1 1 calc R U . . .
H21B H 0.8858 0.0142 0.4515 0.052 Uiso 1 1 calc R U . . .
H21C H 0.8988 0.0443 0.3846 0.052 Uiso 1 1 calc R U . . .
C22 C 0.98588(8) 0.18199(15) 0.48109(9) 0.0374(3) Uani 1 1 d . . . . .
H22A H 1.0082 0.1502 0.4513 0.056 Uiso 1 1 calc R U . . .
H22B H 0.9935 0.1266 0.5181 0.056 Uiso 1 1 calc R U . . .
H22C H 1.0054 0.2609 0.4975 0.056 Uiso 1 1 calc R U . . .
O1 O 0.67368(4) 0.37065(7) 0.50077(4) 0.01636(15) Uani 1 1 d . . . . .
C31 C 0.62713(6) 0.29815(10) 0.51159(5) 0.01538(19) Uani 1 1 d . . . . .
C32 C 0.56656(6) 0.26937(10) 0.45943(5) 0.0165(2) Uani 1 1 d . . . . .
C33 C 0.51812(6) 0.19446(11) 0.47156(6) 0.0212(2) Uani 1 1 d . . . . .
H33 H 0.4774 0.1740 0.4365 0.025 Uiso 1 1 calc R U . . .
C34 C 0.52845(7) 0.14927(12) 0.53403(6) 0.0239(2) Uani 1 1 d . . . . .
H34 H 0.4951 0.0985 0.5417 0.029 Uiso 1 1 calc R U . . .
C35 C 0.58799(7) 0.17907(11) 0.58503(6) 0.0220(2) Uani 1 1 d . . . . .
H35 H 0.5949 0.1483 0.6277 0.026 Uiso 1 1 calc R U . . .
C36 C 0.63817(6) 0.25334(10) 0.57531(5) 0.0179(2) Uani 1 1 d . . . . .
C37 C 0.55429(6) 0.31707(10) 0.39190(5) 0.0166(2) Uani 1 1 d . . . . .
C38 C 0.53289(6) 0.43674(11) 0.37640(6) 0.0201(2) Uani 1 1 d . . . . .
C39 C 0.51726(7) 0.47739(12) 0.31206(6) 0.0262(3) Uani 1 1 d . . . . .
H39 H 0.5019 0.5579 0.3016 0.031 Uiso 1 1 calc R U . . .
C40 C 0.52363(8) 0.40315(13) 0.26280(6) 0.0287(3) Uani 1 1 d . . . . .
C41 C 0.54649(7) 0.28620(12) 0.27930(6) 0.0261(3) Uani 1 1 d . . . . .
H41 H 0.5523 0.2351 0.2465 0.031 Uiso 1 1 calc R U . . .
C42 C 0.56122(6) 0.24144(11) 0.34277(6) 0.0204(2) Uani 1 1 d . . . . .
C43 C 0.52544(7) 0.51926(12) 0.42840(7) 0.0285(3) Uani 1 1 d . . . . .
H43A H 0.5044 0.5951 0.4082 0.043 Uiso 1 1 calc R U . . .
H43B H 0.5708 0.5356 0.4609 0.043 Uiso 1 1 calc R U . . .
H43C H 0.4963 0.4810 0.4500 0.043 Uiso 1 1 calc R U . . .
C44 C 0.50521(11) 0.44761(16) 0.19300(7) 0.0477(5) Uani 1 1 d . . . . .
H44A H 0.4571 0.4282 0.1685 0.071 Uiso 1 1 calc R U . . .
H44B H 0.5348 0.4085 0.1722 0.071 Uiso 1 1 calc R U . . .
H44C H 0.5117 0.5350 0.1931 0.071 Uiso 1 1 calc R U . . .
C45 C 0.58287(8) 0.11193(12) 0.35723(7) 0.0293(3) Uani 1 1 d . . . . .
H45A H 0.5470 0.0674 0.3675 0.044 Uiso 1 1 calc R U . . .
H45B H 0.6258 0.1083 0.3948 0.044 Uiso 1 1 calc R U . . .
H45C H 0.5900 0.0759 0.3188 0.044 Uiso 1 1 calc R U . . .
C46 C 0.70202(6) 0.28036(11) 0.63182(5) 0.0185(2) Uani 1 1 d . . . . .
C47 C 0.71457(6) 0.39698(11) 0.65884(6) 0.0201(2) Uani 1 1 d . . . . .
C48 C 0.77267(6) 0.41766(13) 0.71415(6) 0.0239(2) Uani 1 1 d . . . . .
H48 H 0.7811 0.4964 0.7322 0.029 Uiso 1 1 calc R U . . .
C49 C 0.81839(6) 0.32547(14) 0.74336(6) 0.0263(3) Uani 1 1 d . . . . .
C50 C 0.80612(7) 0.21174(13) 0.71527(6) 0.0270(3) Uani 1 1 d . . . . .
H50 H 0.8378 0.1488 0.7341 0.032 Uiso 1 1 calc R U . . .
C51 C 0.74860(7) 0.18711(12) 0.66013(6) 0.0226(2) Uani 1 1 d . . . . .
C52 C 0.66646(7) 0.50060(12) 0.63017(7) 0.0270(3) Uani 1 1 d . . . . .
H52A H 0.6864 0.5753 0.6527 0.040 Uiso 1 1 calc R U . . .
H52B H 0.6223 0.4857 0.6359 0.040 Uiso 1 1 calc R U . . .
H52C H 0.6594 0.5080 0.5833 0.040 Uiso 1 1 calc R U . . .
C53 C 0.87929(8) 0.34674(17) 0.80511(7) 0.0379(4) Uani 1 1 d . . . . .
H53A H 0.8667 0.3267 0.8435 0.057 Uiso 1 1 calc R U . . .
H53B H 0.8930 0.4315 0.8073 0.057 Uiso 1 1 calc R U . . .
H53C H 0.9177 0.2958 0.8045 0.057 Uiso 1 1 calc R U . . .
C54 C 0.73929(8) 0.06117(12) 0.63236(7) 0.0301(3) Uani 1 1 d . . . . .
H54A H 0.7827 0.0170 0.6500 0.045 Uiso 1 1 calc R U . . .
H54B H 0.7254 0.0651 0.5844 0.045 Uiso 1 1 calc R U . . .
H54C H 0.7037 0.0197 0.6446 0.045 Uiso 1 1 calc R U . . .
N2 N 0.72406(5) 0.56256(9) 0.46055(5) 0.02074(19) Uani 1 1 d . . . . .
C61 C 0.70459(7) 0.65919(11) 0.45205(6) 0.0233(2) Uani 1 1 d . . . . .
C62 C 0.68066(8) 0.78565(11) 0.43937(8) 0.0306(3) Uani 1 1 d . . . . .
C63 C 0.66735(9) 0.83330(15) 0.50000(8) 0.0399(4) Uani 1 1 d . . . . .
H63A H 0.6320 0.7840 0.5084 0.060 Uiso 1 1 calc R U . . .
H63B H 0.6516 0.9170 0.4925 0.060 Uiso 1 1 calc R U . . .
H63C H 0.7099 0.8295 0.5380 0.060 Uiso 1 1 calc R U . . .
C64 C 0.61421(10) 0.78538(14) 0.37961(8) 0.0460(4) Uani 1 1 d . . . . .
H64A H 0.6233 0.7506 0.3418 0.069 Uiso 1 1 calc R U . . .
H64B H 0.5976 0.8681 0.3694 0.069 Uiso 1 1 calc R U . . .
H64C H 0.5793 0.7372 0.3894 0.069 Uiso 1 1 calc R U . . .
C65 C 0.73716(11) 0.85709(14) 0.42484(13) 0.0553(5) Uani 1 1 d . . . . .
H65A H 0.7796 0.8535 0.4630 0.083 Uiso 1 1 calc R U . . .
H65B H 0.7227 0.9412 0.4156 0.083 Uiso 1 1 calc R U . . .
H65C H 0.7453 0.8222 0.3866 0.083 Uiso 1 1 calc R U . . .

loop_
_atom_site_aniso_label
_atom_site_aniso_U_11
_atom_site_aniso_U_22
_atom_site_aniso_U_33
_atom_site_aniso_U_23
_atom_site_aniso_U_13
_atom_site_aniso_U_12
Cl1 0.02991(15) 0.01583(12) 0.03435(16) 0.00215(11) 0.01866(13) 0.00131(11)
Mo1 0.01489(5) 0.01451(5) 0.01420(5) -0.00009(3) 0.00577(3) 0.00027(3)
C1 0.0208(6) 0.0239(5) 0.0187(5) -0.0012(4) 0.0067(4) 0.0007(4)
C2 0.0202(6) 0.0315(6) 0.0213(5) -0.0044(5) 0.0033(5) -0.0005(5)
C3 0.0203(15) 0.0183(18) 0.0285(14) -0.0020(14) 0.0095(11) -0.0035(14)
C4 0.0242(18) 0.039(2) 0.027(2) 0.0066(17) 0.0016(18) 0.0009(16)
C5 0.0164(10) 0.0339(14) 0.0217(13) -0.0084(10) 0.0049(10) -0.0058(10)
C6 0.058(2) 0.0435(17) 0.0299(14) -0.0073(12) 0.0193(14) -0.0133(14)
C7 0.060(3) 0.064(2) 0.0424(17) -0.0247(16) 0.0251(17) -0.0152(19)
C8 0.0405(15) 0.0532(17) 0.0585(18) -0.0358(14) 0.0153(13) -0.0057(13)
C9 0.0315(13) 0.0368(13) 0.0549(16) -0.0209(12) -0.0022(11) 0.0061(10)
C10 0.0288(11) 0.0316(11) 0.0325(12) -0.0118(9) 0.0002(9) 0.0037(9)
C3A 0.029(4) 0.027(4) 0.032(3) 0.001(3) 0.001(2) -0.008(3)
C4A 0.021(3) 0.050(4) 0.018(3) 0.003(2) -0.002(2) -0.002(3)
C5A 0.027(2) 0.035(2) 0.021(2) -0.0039(16) 0.0032(17) -0.0090(17)
C6A 0.023(2) 0.050(3) 0.0186(18) -0.0061(17) 0.0090(15) -0.0085(17)
C7A 0.027(2) 0.060(3) 0.033(2) -0.017(2) 0.0124(17) -0.0128(19)
C8A 0.041(3) 0.050(3) 0.053(3) -0.021(2) 0.010(2) -0.005(2)
C9A 0.088(4) 0.042(3) 0.058(3) -0.028(2) -0.014(3) 0.017(3)
C10A 0.074(3) 0.035(2) 0.038(2) -0.0165(19) -0.017(2) 0.010(2)
N1 0.0172(4) 0.0157(4) 0.0181(4) 0.0001(3) 0.0068(4) 0.0001(3)
C11 0.0180(5) 0.0206(5) 0.0184(5) -0.0038(4) 0.0083(4) -0.0042(4)
C12 0.0237(6) 0.0254(6) 0.0192(5) -0.0014(4) 0.0091(5) -0.0054(5)
C13 0.0329(7) 0.0387(7) 0.0218(6) -0.0011(5) 0.0138(5) -0.0084(6)
C14 0.0341(7) 0.0467(8) 0.0288(7) -0.0093(6) 0.0212(6) -0.0081(6)
C15 0.0265(7) 0.0356(7) 0.0336(7) -0.0098(6) 0.0166(6) -0.0015(5)
C16 0.0205(6) 0.0230(6) 0.0254(6) -0.0057(5) 0.0102(5) -0.0028(4)
C17 0.0308(7) 0.0280(6) 0.0242(6) 0.0069(5) 0.0117(5) 0.0022(5)
C18 0.0554(11) 0.0384(8) 0.0440(9) 0.0188(7) 0.0247(8) 0.0073(8)
C19 0.0276(7) 0.0461(9) 0.0389(8) 0.0067(7) 0.0060(6) 0.0029(6)
C20 0.0229(6) 0.0216(6) 0.0340(7) -0.0006(5) 0.0133(5) 0.0031(5)
C21 0.0381(8) 0.0233(6) 0.0509(9) -0.0053(6) 0.0248(7) -0.0015(6)
C22 0.0252(7) 0.0353(8) 0.0514(9) 0.0075(7) 0.0127(7) 0.0068(6)
O1 0.0152(4) 0.0181(4) 0.0160(4) -0.0008(3) 0.0056(3) -0.0012(3)
C31 0.0167(5) 0.0147(4) 0.0148(5) -0.0009(4) 0.0056(4) 0.0003(4)
C32 0.0176(5) 0.0170(5) 0.0140(5) -0.0003(4) 0.0044(4) -0.0005(4)
C33 0.0206(5) 0.0233(5) 0.0175(5) -0.0010(4) 0.0037(4) -0.0056(4)
C34 0.0268(6) 0.0242(6) 0.0218(6) 0.0003(4) 0.0096(5) -0.0076(5)
C35 0.0278(6) 0.0226(6) 0.0159(5) 0.0017(4) 0.0080(5) -0.0034(5)
C36 0.0199(5) 0.0186(5) 0.0140(5) -0.0014(4) 0.0045(4) -0.0003(4)
C37 0.0143(5) 0.0193(5) 0.0139(5) 0.0001(4) 0.0021(4) -0.0022(4)
C38 0.0165(5) 0.0209(5) 0.0199(5) 0.0012(4) 0.0025(4) -0.0008(4)
C39 0.0261(6) 0.0224(6) 0.0241(6) 0.0060(5) 0.0008(5) -0.0027(5)
C40 0.0335(7) 0.0311(7) 0.0167(5) 0.0045(5) 0.0024(5) -0.0122(5)
C41 0.0311(7) 0.0305(6) 0.0160(5) -0.0032(5) 0.0071(5) -0.0081(5)
C42 0.0220(6) 0.0217(5) 0.0163(5) -0.0019(4) 0.0049(4) -0.0030(4)
C43 0.0291(7) 0.0249(6) 0.0293(6) -0.0024(5) 0.0071(5) 0.0071(5)
C44 0.0710(12) 0.0444(9) 0.0199(6) 0.0096(6) 0.0057(7) -0.0171(9)
C45 0.0385(8) 0.0231(6) 0.0237(6) -0.0045(5) 0.0074(6) 0.0041(5)
C46 0.0197(5) 0.0236(5) 0.0119(4) 0.0002(4) 0.0049(4) 0.0003(4)
C47 0.0185(5) 0.0268(6) 0.0145(5) -0.0028(4) 0.0049(4) 0.0008(4)
C48 0.0206(6) 0.0339(6) 0.0164(5) -0.0070(5) 0.0054(4) -0.0023(5)
C49 0.0188(6) 0.0448(8) 0.0138(5) -0.0017(5) 0.0035(4) 0.0008(5)
C50 0.0256(6) 0.0381(7) 0.0158(5) 0.0057(5) 0.0054(5) 0.0089(5)
C51 0.0271(6) 0.0262(6) 0.0149(5) 0.0030(4) 0.0075(5) 0.0042(5)
C52 0.0251(6) 0.0260(6) 0.0249(6) -0.0078(5) 0.0023(5) 0.0038(5)
C53 0.0243(7) 0.0641(10) 0.0187(6) -0.0037(6) -0.0014(5) 0.0023(7)
C54 0.0432(8) 0.0236(6) 0.0233(6) 0.0045(5) 0.0113(6) 0.0067(6)
N2 0.0216(5) 0.0195(5) 0.0224(5) -0.0011(4) 0.0093(4) -0.0013(4)
C61 0.0251(6) 0.0201(5) 0.0260(6) -0.0023(4) 0.0104(5) -0.0014(5)
C62 0.0366(8) 0.0153(5) 0.0398(8) -0.0024(5) 0.0130(6) 0.0025(5)
C63 0.0408(9) 0.0323(7) 0.0411(8) -0.0129(6) 0.0069(7) 0.0108(7)
C64 0.0626(12) 0.0246(7) 0.0379(8) 0.0018(6) 0.0008(8) 0.0122(7)
C65 0.0652(13) 0.0190(7) 0.0959(16) 0.0021(8) 0.0459(12) -0.0037(7)

loop_
_atom_type_symbol
_atom_type_description
_atom_type_scat_dispersion_real
_atom_type_scat_dispersion_imag
_atom_type_scat_source
C C 0.0033 0.0016 'International Tables Vol C Tables 4.2.6.8 and 6.1.1.4'
H H 0.0000 0.0000 'International Tables Vol C Tables 4.2.6.8 and 6.1.1.4'
N N 0.0061 0.0033 'International Tables Vol C Tables 4.2.6.8 and 6.1.1.4'
O O 0.0106 0.0060 'International Tables Vol C Tables 4.2.6.8 and 6.1.1.4'
Cl Cl 0.1484 0.1585 'International Tables Vol C Tables 4.2.6.8 and 6.1.1.4'
Mo Mo -1.6832 0.6857 'International Tables Vol C Tables 4.2.6.8 and 6.1.1.4'

loop_
_geom_angle_atom_site_label_1
_geom_angle_atom_site_label_2
_geom_angle_atom_site_label_3
_geom_angle
N1 Mo1 C1 100.47(5)
N1 Mo1 O1 154.67(4)
C1 Mo1 O1 103.96(5)
N1 Mo1 N2 93.60(4)
C1 Mo1 N2 91.54(5)
O1 Mo1 N2 79.23(4)
N1 Mo1 Cl1 95.19(3)
C1 Mo1 Cl1 103.39(4)
O1 Mo1 Cl1 85.67(2)
N2 Mo1 Cl1 160.97(3)
C2 C1 Mo1 142.57(9)
C2 C1 H1 112.8(10)
Mo1 C1 H1 104.6(10)
C3A C2 C1 113.0(6)
C4 C2 C1 109.4(3)
C3A C2 C5A 115.4(5)
C1 C2 C5A 103.5(2)
C4 C2 C3 106.6(4)
C1 C2 C3 113.2(4)
C4 C2 C5 113.8(2)
C1 C2 C5 106.65(13)
C3 C2 C5 107.3(3)
C3A C2 C4A 111.7(7)
C1 C2 C4A 102.4(5)
C5A C2 C4A 109.9(4)
C2 C3 H3A 109.5
C2 C3 H3B 109.5
H3A C3 H3B 109.5
C2 C3 H3C 109.5
H3A C3 H3C 109.5
H3B C3 H3C 109.5
C2 C4 H4A 109.5
C2 C4 H4B 109.5
H4A C4 H4B 109.5
C2 C4 H4C 109.5
H4A C4 H4C 109.5
H4B C4 H4C 109.5
C6 C5 C10 117.3(3)
C6 C5 C2 120.4(2)
C10 C5 C2 122.2(2)
C5 C6 C7 121.0(3)
C5 C6 H6 119.5
C7 C6 H6 119.5
C8 C7 C6 120.1(3)
C8 C7 H7 120.0
C6 C7 H7 120.0
C7 C8 C9 119.9(3)
C7 C8 H8 120.1
C9 C8 H8 120.1
C8 C9 C10 120.1(3)
C8 C9 H9 120.0
C10 C9 H9 120.0
C5 C10 C9 121.6(3)
C5 C10 H10 119.2
C9 C10 H10 119.2
C2 C3A H3A1 109.5
C2 C3A H3A2 109.5
H3A1 C3A H3A2 109.5
C2 C3A H3A3 109.5
H3A1 C3A H3A3 109.5
H3A2 C3A H3A3 109.5
C2 C4A H4A1 109.5
C2 C4A H4A2 109.5
H4A1 C4A H4A2 109.5
C2 C4A H4A3 109.5
H4A1 C4A H4A3 109.5
H4A2 C4A H4A3 109.5
C6A C5A C10A 118.5(5)
C6A C5A C2 124.7(4)
C10A C5A C2 116.8(4)
C5A C6A C7A 119.7(5)
C5A C6A H6A 120.1
C7A C6A H6A 120.1
C8A C7A C6A 121.9(5)
C8A C7A H7A 119.0
C6A C7A H7A 119.0
C9A C8A C7A 118.4(5)
C9A C8A H8A 120.8
C7A C8A H8A 120.8
C8A C9A C10A 120.2(5)
C8A C9A H9A 119.9
C10A C9A H9A 119.9
C5A C10A C9A 121.1(5)
C5A C10A H10A 119.4
C9A C10A H10A 119.4
C11 N1 Mo1 172.07(9)
N1 C11 C16 118.77(11)
N1 C11 C12 119.62(11)
C16 C11 C12 121.59(11)
C13 C12 C11 117.67(12)
C13 C12 C17 121.69(12)
C11 C12 C17 120.63(11)
C14 C13 C12 121.32(13)
C14 C13 H13 119.3
C12 C13 H13 119.3
C15 C14 C13 120.39(12)
C15 C14 H14 119.8
C13 C14 H14 119.8
C14 C15 C16 121.32(13)
C14 C15 H15 119.3
C16 C15 H15 119.3
C15 C16 C11 117.71(12)
C15 C16 C20 119.99(12)
C11 C16 C20 122.26(11)
C12 C17 C19 110.13(12)
C12 C17 C18 114.05(12)
C19 C17 C18 109.75(13)
C12 C17 H17 107.6
C19 C17 H17 107.6
C18 C17 H17 107.6
C17 C18 H18A 109.5
C17 C18 H18B 109.5
H18A C18 H18B 109.5
C17 C18 H18C 109.5
H18A C18 H18C 109.5
H18B C18 H18C 109.5
C17 C19 H19A 109.5
C17 C19 H19B 109.5
H19A C19 H19B 109.5
C17 C19 H19C 109.5
H19A C19 H19C 109.5
H19B C19 H19C 109.5
C16 C20 C22 113.07(11)
C16 C20 C21 109.76(12)
C22 C20 C21 110.26(12)
C16 C20 H20 107.9
C22 C20 H20 107.9
C21 C20 H20 107.9
C20 C21 H21A 109.5
C20 C21 H21B 109.5
H21A C21 H21B 109.5
C20 C21 H21C 109.5
H21A C21 H21C 109.5
H21B C21 H21C 109.5
C20 C22 H22A 109.5
C20 C22 H22B 109.5
H22A C22 H22B 109.5
C20 C22 H22C 109.5
H22A C22 H22C 109.5
H22B C22 H22C 109.5
C31 O1 Mo1 145.27(7)
O1 C31 C32 119.57(10)
O1 C31 C36 119.93(10)
C32 C31 C36 120.48(10)
C33 C32 C31 118.96(10)
C33 C32 C37 120.23(10)
C31 C32 C37 120.81(10)
C34 C33 C32 121.17(11)
C34 C33 H33 119.4
C32 C33 H33 119.4
C35 C34 C33 119.29(11)
C35 C34 H34 120.4
C33 C34 H34 120.4
C34 C35 C36 121.69(11)
C34 C35 H35 119.2
C36 C35 H35 119.2
C35 C36 C31 118.40(11)
C35 C36 C46 119.36(10)
C31 C36 C46 122.23(10)
C42 C37 C38 119.41(10)
C42 C37 C32 120.32(10)
C38 C37 C32 120.22(10)
C39 C38 C37 119.43(11)
C39 C38 C43 120.36(12)
C37 C38 C43 120.20(11)
C40 C39 C38 121.73(12)
C40 C39 H39 119.1
C38 C39 H39 119.1
C41 C40 C39 118.08(12)
C41 C40 C44 120.75(14)
C39 C40 C44 121.17(14)
C40 C41 C42 121.89(12)
C40 C41 H41 119.1
C42 C41 H41 119.1
C41 C42 C37 119.43(12)
C41 C42 C45 119.62(11)
C37 C42 C45 120.94(11)
C38 C43 H43A 109.5
C38 C43 H43B 109.5
H43A C43 H43B 109.5
C38 C43 H43C 109.5
H43A C43 H43C 109.5
H43B C43 H43C 109.5
C40 C44 H44A 109.5
C40 C44 H44B 109.5
H44A C44 H44B 109.5
C40 C44 H44C 109.5
H44A C44 H44C 109.5
H44B C44 H44C 109.5
C42 C45 H45A 109.5
C42 C45 H45B 109.5
H45A C45 H45B 109.5
C42 C45 H45C 109.5
H45A C45 H45C 109.5
H45B C45 H45C 109.5
C51 C46 C47 119.63(11)
C51 C46 C36 119.56(11)
C47 C46 C36 120.76(10)
C48 C47 C46 119.36(11)
C48 C47 C52 118.80(11)
C46 C47 C52 121.84(11)
C49 C48 C47 121.48(12)
C49 C48 H48 119.3
C47 C48 H48 119.3
C50 C49 C48 118.43(12)
C50 C49 C53 120.21(13)
C48 C49 C53 121.35(14)
C49 C50 C51 121.92(12)
C49 C50 H50 119.0
C51 C50 H50 119.0
C50 C51 C46 119.15(12)
C50 C51 C54 118.58(12)
C46 C51 C54 122.26(11)
C47 C52 H52A 109.5
C47 C52 H52B 109.5
H52A C52 H52B 109.5
C47 C52 H52C 109.5
H52A C52 H52C 109.5
H52B C52 H52C 109.5
C49 C53 H53A 109.5
C49 C53 H53B 109.5
H53A C53 H53B 109.5
C49 C53 H53C 109.5
H53A C53 H53C 109.5
H53B C53 H53C 109.5
C51 C54 H54A 109.5
C51 C54 H54B 109.5
H54A C54 H54B 109.5
C51 C54 H54C 109.5
H54A C54 H54C 109.5
H54B C54 H54C 109.5
C61 N2 Mo1 177.43(10)
N2 C61 C62 177.93(14)
C61 C62 C63 108.41(12)
C61 C62 C65 107.30(12)
C63 C62 C65 111.91(14)
C61 C62 C64 107.53(12)
C63 C62 C64 110.70(14)
C65 C62 C64 110.80(16)
C62 C63 H63A 109.5
C62 C63 H63B 109.5
H63A C63 H63B 109.5
C62 C63 H63C 109.5
H63A C63 H63C 109.5
H63B C63 H63C 109.5
C62 C64 H64A 109.5
C62 C64 H64B 109.5
H64A C64 H64B 109.5
C62 C64 H64C 109.5
H64A C64 H64C 109.5
H64B C64 H64C 109.5
C62 C65 H65A 109.5
C62 C65 H65B 109.5
H65A C65 H65B 109.5
C62 C65 H65C 109.5
H65A C65 H65C 109.5
H65B C65 H65C 109.5

loop_
_geom_bond_atom_site_label_1
_geom_bond_atom_site_label_2
_geom_bond_distance
Cl1 Mo1 2.3852(6)
Mo1 N1 1.7504(10)
Mo1 C1 1.8904(13)
Mo1 O1 1.9747(9)
Mo1 N2 2.1732(11)
C1 C2 1.5178(18)
C1 H1 0.968(13)
C2 C3A 1.473(9)
C2 C4 1.514(5)
C2 C5A 1.537(5)
C2 C3 1.562(5)
C2 C5 1.563(3)
C2 C4A 1.576(9)
C3 H3A 0.9800
C3 H3B 0.9800
C3 H3C 0.9800
C4 H4A 0.9800
C4 H4B 0.9800
C4 H4C 0.9800
C5 C6 1.391(4)
C5 C10 1.392(4)
C6 C7 1.412(5)
C6 H6 0.9500
C7 C8 1.370(6)
C7 H7 0.9500
C8 C9 1.375(4)
C8 H8 0.9500
C9 C10 1.397(3)
C9 H9 0.9500
C10 H10 0.9500
C3A H3A1 0.9800
C3A H3A2 0.9800
C3A H3A3 0.9800
C4A H4A1 0.9800
C4A H4A2 0.9800
C4A H4A3 0.9800
C5A C6A 1.371(6)
C5A C10A 1.380(7)
C6A C7A 1.392(6)
C6A H6A 0.9500
C7A C8A 1.368(7)
C7A H7A 0.9500
C8A C9A 1.365(8)
C8A H8A 0.9500
C9A C10A 1.399(6)
C9A H9A 0.9500
C10A H10A 0.9500
N1 C11 1.3952(14)
C11 C16 1.4155(17)
C11 C12 1.4197(17)
C12 C13 1.3942(17)
C12 C17 1.5135(19)
C13 C14 1.384(2)
C13 H13 0.9500
C14 C15 1.383(2)
C14 H14 0.9500
C15 C16 1.3960(18)
C15 H15 0.9500
C16 C20 1.5161(19)
C17 C19 1.535(2)
C17 C18 1.536(2)
C17 H17 1.0000
C18 H18A 0.9800
C18 H18B 0.9800
C18 H18C 0.9800
C19 H19A 0.9800
C19 H19B 0.9800
C19 H19C 0.9800
C20 C22 1.535(2)
C20 C21 1.537(2)
C20 H20 1.0000
C21 H21A 0.9800
C21 H21B 0.9800
C21 H21C 0.9800
C22 H22A 0.9800
C22 H22B 0.9800
C22 H22C 0.9800
O1 C31 1.3379(13)
C31 C32 1.4092(16)
C31 C36 1.4118(15)
C32 C33 1.3966(16)
C32 C37 1.4952(15)
C33 C34 1.3910(17)
C33 H33 0.9500
C34 C35 1.3861(18)
C34 H34 0.9500
C35 C36 1.3990(17)
C35 H35 0.9500
C36 C46 1.4944(16)
C37 C42 1.4023(16)
C37 C38 1.4051(17)
C38 C39 1.3953(17)
C38 C43 1.5017(18)
C39 C40 1.391(2)
C39 H39 0.9500
C40 C41 1.387(2)
C40 C44 1.5117(19)
C41 C42 1.3954(17)
C41 H41 0.9500
C42 C45 1.5075(18)
C43 H43A 0.9800
C43 H43B 0.9800
C43 H43C 0.9800
C44 H44A 0.9800
C44 H44B 0.9800
C44 H44C 0.9800
C45 H45A 0.9800
C45 H45B 0.9800
C45 H45C 0.9800
C46 C51 1.4058(17)
C46 C47 1.4086(17)
C47 C48 1.3975(17)
C47 C52 1.5103(18)
C48 C49 1.392(2)
C48 H48 0.9500
C49 C50 1.387(2)
C49 C53 1.5119(18)
C50 C51 1.3964(18)
C50 H50 0.9500
C51 C54 1.5089(19)
C52 H52A 0.9800
C52 H52B 0.9800
C52 H52C 0.9800
C53 H53A 0.9800
C53 H53B 0.9800
C53 H53C 0.9800
C54 H54A 0.9800
C54 H54B 0.9800
C54 H54C 0.9800
N2 C61 1.1392(17)
C61 C62 1.4836(18)
C62 C63 1.528(2)
C62 C65 1.534(2)
C62 C64 1.534(2)
C63 H63A 0.9800
C63 H63B 0.9800
C63 H63C 0.9800
C64 H64A 0.9800
C64 H64B 0.9800
C64 H64C 0.9800
C65 H65A 0.9800
C65 H65B 0.9800
C65 H65C 0.9800
